data_4300768
loop_
_publ_author_name
'Shengming Liu'
'Christine E. Plecnik'
'Edward A. Meyers'
'Sheldon G. Shore'

_publ_section_title
;
Two Distinct Ln(III)-Cu(I) Cyanide Extended Arrays: Structures and
Synthetic Methodology for Inclusion and Layer Complexes
;
_journal_name_full 'Inorganic Chemistry'
_journal_page_first 282
_journal_page_last 292
_journal_paper_doi 10.1021/ic040113+
_journal_volume 44
_journal_year 2005
_chemical_formula_sum 'C17 H28 Cu2 Er N9 O4'
_chemical_formula_weight 716.82
_space_group_IT_number 4
_symmetry_cell_setting monoclinic
_symmetry_space_group_name_Hall 'P 2yb'
_symmetry_space_group_name_H-M 'P 1 21 1'
_cell_angle_alpha 90.00
_cell_angle_beta 95.168(10)
_cell_angle_gamma 90.00
_cell_formula_units_Z 4
_cell_length_a 9.0351(10)
_cell_length_b 17.9369(10)
_cell_length_c 16.3204(10)
_cell_measurement_temperature 200(2)
_cell_volume 2634.2(4)
_diffrn_ambient_temperature 200(2)
_exptl_crystal_density_diffrn 1.808
_cod_depositor_comments
;
The following automatic conversions were performed:
'_symmetry_cell_setting' value 'Monoclinic' changed to 'monoclinic'
according to '/home/saulius/struct/CIF-dictionaries/cif_core.dic'
dictionary named 'cif_core.dic' version 2.4.1 from 2010-06-29.

Automatic conversion script
Id: cif_fix_enum 1527 2010-12-29 10:47:43Z saulius 
;
_cod_original_sg_symbol_H-M 'P 21'
_cod_database_code 4300768

loop_
_symmetry_equiv_pos_as_xyz
'x, y, z'
'-x, y+1/2, -z'

loop_
_atom_site_label
_atom_site_type_symbol
_atom_site_fract_x
_atom_site_fract_y
_atom_site_fract_z
_atom_site_U_iso_or_equiv
_atom_site_adp_type
_atom_site_occupancy
_atom_site_symmetry_multiplicity
_atom_site_calc_flag
_atom_site_refinement_flags
_atom_site_disorder_assembly
_atom_site_disorder_group
Er1 Er 0.20786(4) 1.706044(19) -0.44882(2) 0.02126(10) Uani 1 1 d . . .
Er2 Er -0.59723(4) 1.191989(19) -0.03328(2) 0.02500(11) Uani 1 1 d . C .
Cu1 Cu 0.00772(12) 1.43461(6) -0.34809(6) 0.0282(3) Uani 1 1 d . . .
Cu2 Cu -0.22370(12) 1.42154(6) -0.08377(6) 0.0295(3) Uani 1 1 d . . .
Cu3 Cu -0.24180(12) 1.77812(7) -0.26453(7) 0.0358(3) Uani 1 1 d . . .
Cu4 Cu 0.37237(14) 1.55086(7) -0.71178(7) 0.0367(3) Uani 1 1 d . . .
N1A N -0.0158(9) 1.7270(5) -0.3813(5) 0.045(2) Uani 1 1 d . . .
C1A C -0.1056(10) 1.7429(6) -0.3389(6) 0.038(2) Uani 1 1 d . . .
N1B N -0.3940(9) 1.2799(5) -0.0493(5) 0.051(2) Uani 1 1 d . . .
C1B C -0.3202(10) 1.3300(5) -0.0610(6) 0.036(2) Uani 1 1 d . . .
N1C N -0.6723(9) 1.0705(4) 0.0118(5) 0.0327(19) Uani 1 1 d . . .
C1C C -0.2861(10) 1.5149(6) -0.0368(6) 0.032(2) Uani 1 1 d . . .
N1D N -0.4938(10) 1.1130(5) -0.1317(5) 0.051(2) Uani 1 1 d . . .
C1D C -0.4485(12) 1.0886(5) -0.1896(6) 0.042(3) Uani 1 1 d . . .
N1E N -0.2899(11) 1.8858(6) -0.2794(5) 0.060(3) Uani 1 1 d . . .
C1E C 0.3158(13) 1.4483(6) -0.7143(6) 0.044(3) Uani 1 1 d . . .
N1F N -0.6431(10) 1.2158(5) 0.1087(5) 0.056(2) Uani 1 1 d . . .
C1F C -0.3201(12) 1.7376(6) -0.1705(6) 0.044(3) Uani 1 1 d . . .
N1G N 0.1517(8) 1.5813(5) -0.3953(5) 0.038(2) Uani 1 1 d . . .
C1G C 0.1073(9) 1.5243(5) -0.3763(5) 0.027(2) Uani 1 1 d . . .
N1H N 0.3134(9) 1.6431(6) -0.5614(6) 0.053(2) Uani 1 1 d . . .
C1H C 0.3427(10) 1.6085(6) -0.6166(6) 0.036(2) Uani 1 1 d . . .
N1I N 0.1154(8) 1.8092(4) -0.5359(5) 0.037(2) Uani 1 1 d . . .
C1I C 0.0699(11) 1.8568(5) -0.5801(6) 0.035(2) Uani 1 1 d . . .
NIJ N -0.0859(10) 1.4234(5) -0.1715(6) 0.052(2) Uani 1 1 d . . .
C1J C -0.0327(10) 1.4247(5) -0.2334(5) 0.025(2) Uani 1 1 d . . .
O11 O 0.0067(7) 1.6558(4) -0.5397(4) 0.0481(18) Uani 1 1 d . . .
C11 C -0.0251(17) 1.5916(8) -0.5606(7) 0.078(4) Uani 1 1 d . . .
H11 H 0.0413 1.5524 -0.5433 0.094 Uiso 1 1 calc . . .
N11 N -0.148(2) 1.5756(12) -0.6060(7) 0.165(9) Uani 1 1 d . . .
C11A C -0.249(2) 1.616(3) -0.6347(15) 0.35(4) Uani 1 1 d . . .
H11A H -0.3282 1.5854 -0.6626 0.523 Uiso 1 1 calc . . .
H11B H -0.2112 1.6507 -0.6742 0.523 Uiso 1 1 calc . . .
H11C H -0.2890 1.6443 -0.5902 0.523 Uiso 1 1 calc . . .
C11B C -0.168(5) 1.4910(19) -0.6246(13) 0.32(3) Uani 1 1 d . . .
H11D H -0.0848 1.4633 -0.5965 0.486 Uiso 1 1 calc . . .
H11E H -0.1701 1.4827 -0.6841 0.486 Uiso 1 1 calc . . .
H11F H -0.2614 1.4737 -0.6050 0.486 Uiso 1 1 calc . . .
O12 O 0.4076(9) 1.7840(6) -0.4736(5) 0.103(4) Uani 1 1 d . . .
C12 C 0.5000(17) 1.8169(10) -0.4758(6) 0.104(7) Uani 1 1 d . A .
H12 H 0.5333 1.8125 -0.4191 0.125 Uiso 1 1 calc . . .
N12 N 0.6007(9) 1.8572(5) -0.4935(5) 0.057(3) Uani 1 1 d . . .
C12A C 0.531(3) 1.9369(13) -0.4882(13) 0.051(10) Uiso 0.50(4) 1 d P A 1
C12' C 0.654(5) 1.930(2) -0.4925(19) 0.102(14) Uiso 0.50(4) 1 d P A 2
C12B C 0.740(2) 1.842(2) -0.5063(17) 0.38(3) Uani 1 1 d . A .
O13 O 0.2577(9) 1.7781(7) -0.3347(6) 0.130(5) Uani 1 1 d . . .
C13 C 0.3265(11) 1.8115(6) -0.2854(7) 0.045(3) Uani 1 1 d . . .
H13 H 0.4287 1.8160 -0.2940 0.054 Uiso 1 1 calc . . .
N13 N 0.2885(10) 1.8449(5) -0.2187(5) 0.057(3) Uani 1 1 d . . .
C13A C 0.3818(17) 1.8912(10) -0.1623(8) 0.105(6) Uani 1 1 d . . .
H13A H 0.3237 1.9092 -0.1184 0.158 Uiso 1 1 calc . . .
H13B H 0.4184 1.9338 -0.1922 0.158 Uiso 1 1 calc . . .
H13C H 0.4663 1.8618 -0.1382 0.158 Uiso 1 1 calc . . .
C13B C 0.147(2) 1.845(2) -0.1956(18) 0.38(3) Uani 1 1 d . . .
H13D H 0.1447 1.8742 -0.1446 0.570 Uiso 1 1 calc . . .
H13E H 0.1150 1.7942 -0.1864 0.570 Uiso 1 1 calc . . .
H13F H 0.0805 1.8685 -0.2391 0.570 Uiso 1 1 calc . . .
O14 O 0.4214(11) 1.6559(5) -0.3844(8) 0.118(5) Uani 1 1 d . . .
C14 C 0.5082(18) 1.6287(8) -0.3521(13) 0.121(8) Uani 1 1 d . B .
H14 H 0.4984 1.6502 -0.2997 0.145 Uiso 1 1 calc . . .
N14 N 0.6158(9) 1.5882(5) -0.3324(5) 0.048(2) Uani 1 1 d . . .
C14A C 0.582(4) 1.5630(14) -0.2481(15) 0.067(11) Uiso 0.50(4) 1 d P B 1
C14' C 0.691(4) 1.5596(15) -0.2507(15) 0.070(11) Uiso 0.50(4) 1 d P B 2
C14B C 0.721(2) 1.5705(9) -0.3920(15) 0.176(11) Uani 1 1 d . B .
O21 O -0.8418(7) 1.1756(4) -0.0792(4) 0.067(3) Uani 1 1 d . . .
C21 C -0.9265(10) 1.2091(6) -0.1320(6) 0.047(3) Uani 1 1 d . . .
H21 H -0.9296 1.2620 -0.1284 0.057 Uiso 1 1 calc . . .
N21 N -1.0090(9) 1.1785(4) -0.1900(4) 0.039(2) Uani 1 1 d . . .
C21A C -1.017(2) 1.0975(8) -0.2010(8) 0.092(5) Uani 1 1 d . . .
H21A H -1.0871 1.0857 -0.2487 0.138 Uiso 1 1 calc . . .
H21B H -1.0517 1.0745 -0.1516 0.138 Uiso 1 1 calc . . .
H21C H -0.9186 1.0780 -0.2100 0.138 Uiso 1 1 calc . . .
C21B C -1.1075(13) 1.2243(6) -0.2467(7) 0.065(3) Uani 1 1 d . . .
H21D H -1.1621 1.1920 -0.2874 0.097 Uiso 1 1 calc . . .
H21E H -1.0478 1.2601 -0.2749 0.097 Uiso 1 1 calc . . .
H21F H -1.1781 1.2513 -0.2154 0.097 Uiso 1 1 calc . . .
O22 O -0.3895(8) 1.1469(4) 0.0442(5) 0.058(2) Uani 1 1 d . . .
C22 C -0.2569(14) 1.1503(6) 0.0472(7) 0.054(3) Uani 1 1 d . . .
H22 H -0.2175 1.1719 0.0007 0.064 Uiso 1 1 calc . . .
N22 N -0.1573(9) 1.1279(7) 0.1072(5) 0.071(3) Uani 1 1 d . . .
C22A C 0.0029(12) 1.1371(9) 0.1029(9) 0.091(5) Uani 1 1 d . . .
H22A H 0.0563 1.1170 0.1531 0.137 Uiso 1 1 calc . . .
H22B H 0.0261 1.1902 0.0980 0.137 Uiso 1 1 calc . . .
H22C H 0.0335 1.1102 0.0550 0.137 Uiso 1 1 calc . . .
C22B C -0.2046(19) 1.0992(17) 0.1814(11) 0.229(16) Uani 1 1 d . . .
H22D H -0.1176 1.0888 0.2200 0.343 Uiso 1 1 calc . . .
H22E H -0.2607 1.0531 0.1699 0.343 Uiso 1 1 calc . . .
H22F H -0.2681 1.1359 0.2056 0.343 Uiso 1 1 calc . . .
O23 O -0.6402(7) 1.2481(4) -0.1702(4) 0.054(2) Uani 1 1 d . . .
C23 C -0.5477(13) 1.2651(6) -0.2194(6) 0.053(3) Uani 1 1 d . . .
H23 H -0.4774 1.2279 -0.2306 0.064 Uiso 1 1 calc . . .
N23 N -0.5380(9) 1.3285(5) -0.2567(5) 0.043(2) Uani 1 1 d . . .
C23A C -0.4225(11) 1.3428(6) -0.3073(6) 0.044(3) Uani 1 1 d . . .
H23A H -0.4337 1.3933 -0.3300 0.066 Uiso 1 1 calc . . .
H23B H -0.4272 1.3065 -0.3524 0.066 Uiso 1 1 calc . . .
H23C H -0.3264 1.3386 -0.2746 0.066 Uiso 1 1 calc . . .
C23B C -0.623(2) 1.3915(9) -0.2289(11) 0.124(7) Uani 1 1 d . . .
H23D H -0.6038 1.4357 -0.2616 0.186 Uiso 1 1 calc . . .
H23E H -0.5927 1.4014 -0.1707 0.186 Uiso 1 1 calc . . .
H23F H -0.7292 1.3796 -0.2357 0.186 Uiso 1 1 calc . . .
O24 O -0.7060(10) 1.3084(5) -0.0242(5) 0.069(2) Uani 1 1 d . . .
N24 N -0.7783(10) 1.4173(5) 0.0227(5) 0.052(2) Uani 1 1 d . . .
C24 C -0.779(3) 1.3498(12) 0.0124(12) 0.040(9) Uiso 0.52(4) 1 d P C 1
C24' C -0.689(3) 1.3647(16) -0.0135(15) 0.049(10) Uiso 0.48(4) 1 d P C 2
C24A C -0.670(4) 1.470(2) -0.016(2) 0.112(18) Uiso 0.49(5) 1 d P C 1
C2'' C -0.722(5) 1.483(3) 0.054(3) 0.14(2) Uiso 0.51(5) 1 d P C 2
C24B C -0.891(3) 1.4617(16) 0.0592(15) 0.089(11) Uiso 0.58(3) 1 d P C 1
C2"' C -0.917(3) 1.3887(17) 0.0590(17) 0.062(12) Uiso 0.42(3) 1 d P C 2

loop_
_atom_site_aniso_label
_atom_site_aniso_U_11
_atom_site_aniso_U_22
_atom_site_aniso_U_33
_atom_site_aniso_U_23
_atom_site_aniso_U_13
_atom_site_aniso_U_12
Er1 0.01886(19) 0.0235(2) 0.02162(19) 0.00128(19) 0.00275(14) 0.00054(19)
Er2 0.0254(2) 0.0247(2) 0.0254(2) -0.00001(18) 0.00557(15) -0.00025(19)
Cu1 0.0311(6) 0.0239(6) 0.0302(6) -0.0022(5) 0.0060(5) -0.0014(5)
Cu2 0.0350(7) 0.0226(6) 0.0318(6) 0.0008(5) 0.0076(5) -0.0009(5)
Cu3 0.0380(7) 0.0414(7) 0.0298(6) 0.0043(5) 0.0127(5) 0.0092(6)
Cu4 0.0491(8) 0.0315(7) 0.0317(7) -0.0002(5) 0.0156(6) -0.0003(6)
N1A 0.039(5) 0.058(6) 0.039(5) -0.015(4) 0.011(4) -0.002(4)
C1A 0.031(6) 0.046(6) 0.037(6) -0.002(5) 0.003(5) 0.006(5)
N1B 0.035(5) 0.043(6) 0.075(7) 0.018(5) 0.002(4) 0.007(5)
C1B 0.033(6) 0.029(6) 0.045(6) 0.005(5) 0.002(5) -0.004(5)
N1C 0.043(5) 0.026(5) 0.030(5) 0.001(4) 0.005(4) 0.006(4)
C1C 0.030(6) 0.033(6) 0.034(6) 0.000(5) 0.010(5) -0.006(5)
N1D 0.080(7) 0.035(5) 0.041(5) 0.000(4) 0.024(5) 0.007(5)
C1D 0.061(7) 0.032(6) 0.032(6) 0.005(5) 0.007(5) 0.005(5)
N1E 0.078(7) 0.064(8) 0.042(6) 0.003(5) 0.025(5) -0.001(6)
C1E 0.077(8) 0.021(6) 0.036(6) 0.001(5) 0.018(5) -0.010(5)
N1F 0.082(6) 0.040(6) 0.050(5) -0.007(5) 0.029(5) -0.010(5)
C1F 0.066(7) 0.039(6) 0.029(6) -0.002(5) 0.014(5) 0.009(5)
N1G 0.031(5) 0.031(5) 0.053(5) 0.014(4) 0.008(4) 0.007(4)
C1G 0.024(5) 0.028(6) 0.029(5) -0.001(4) 0.001(4) -0.004(4)
N1H 0.025(5) 0.081(7) 0.052(6) -0.021(5) 0.002(4) -0.004(5)
C1H 0.025(5) 0.044(6) 0.039(6) 0.002(5) -0.003(4) 0.006(5)
N1I 0.039(5) 0.036(5) 0.039(5) 0.007(4) 0.013(4) 0.001(4)
C1I 0.045(6) 0.031(6) 0.031(6) -0.006(5) 0.011(5) 0.003(5)
NIJ 0.058(6) 0.029(5) 0.067(6) -0.003(5) -0.011(5) 0.000(4)
C1J 0.042(6) 0.025(5) 0.011(4) -0.003(4) 0.017(4) -0.005(4)
O11 0.029(4) 0.078(6) 0.036(4) -0.003(4) 0.000(3) -0.007(4)
C11 0.125(13) 0.084(10) 0.025(6) -0.004(6) -0.001(7) -0.053(9)
N11 0.150(14) 0.29(2) 0.056(8) -0.040(10) -0.013(9) -0.183(16)
C11A 0.030(11) 0.88(11) 0.13(2) -0.16(3) -0.030(11) 0.03(2)
C11B 0.58(6) 0.31(3) 0.081(14) 0.004(19) -0.01(2) -0.38(4)
O12 0.055(5) 0.152(9) 0.094(7) 0.079(7) -0.035(5) -0.072(6)
C12 0.110(12) 0.190(17) 0.014(6) -0.012(7) 0.012(7) -0.107(13)
N12 0.038(5) 0.069(7) 0.062(6) 0.024(5) -0.003(4) -0.032(5)
C12B 0.100(15) 0.73(7) 0.34(3) 0.47(4) 0.159(19) 0.22(3)
O13 0.042(5) 0.234(13) 0.116(8) -0.141(9) 0.023(5) -0.052(7)
C13 0.037(6) 0.057(7) 0.041(6) -0.002(6) 0.012(5) 0.000(5)
N13 0.054(6) 0.064(7) 0.057(6) -0.024(5) 0.022(5) -0.024(5)
C13A 0.099(11) 0.153(15) 0.065(9) -0.072(10) 0.008(8) -0.027(11)
C13B 0.108(17) 0.73(8) 0.32(4) -0.40(5) 0.14(2) -0.20(3)
O14 0.060(6) 0.045(6) 0.231(13) 0.050(7) -0.092(7) -0.017(5)
C14 0.079(12) 0.040(9) 0.23(2) -0.040(10) -0.082(13) 0.014(9)
N14 0.026(5) 0.045(5) 0.069(6) 0.000(5) -0.016(4) 0.008(4)
C14B 0.178(19) 0.072(12) 0.31(3) -0.046(15) 0.18(2) 0.016(12)
O21 0.039(4) 0.087(7) 0.070(5) 0.052(5) -0.026(4) -0.007(4)
C21 0.032(5) 0.046(7) 0.063(7) 0.015(6) -0.003(5) -0.005(6)
N21 0.048(5) 0.026(5) 0.042(5) 0.003(4) -0.010(4) -0.002(4)
C21A 0.149(14) 0.050(9) 0.074(9) 0.007(7) -0.004(9) -0.002(9)
C21B 0.082(9) 0.045(8) 0.060(7) 0.007(6) -0.034(6) 0.006(6)
O22 0.027(4) 0.066(5) 0.079(6) 0.033(4) -0.007(4) -0.009(4)
C22 0.056(8) 0.050(7) 0.056(7) 0.011(6) 0.014(6) 0.001(6)
N22 0.027(5) 0.148(11) 0.037(6) 0.022(6) 0.001(4) 0.017(6)
C22A 0.025(7) 0.128(13) 0.118(12) 0.014(10) -0.002(7) 0.008(7)
C22B 0.089(13) 0.50(4) 0.113(14) 0.19(2) 0.079(12) 0.134(19)
O23 0.049(5) 0.075(5) 0.040(4) 0.021(4) 0.012(4) 0.025(4)
C23 0.068(8) 0.051(8) 0.042(6) 0.012(6) 0.015(6) 0.027(6)
N23 0.043(5) 0.047(6) 0.040(5) 0.015(4) 0.005(4) 0.007(4)
C23A 0.049(7) 0.058(8) 0.025(6) 0.024(5) 0.002(5) 0.002(5)
C23B 0.141(16) 0.066(11) 0.178(17) 0.034(10) 0.086(14) 0.042(10)
O24 0.095(7) 0.048(6) 0.065(6) -0.007(4) 0.008(5) 0.036(5)
N24 0.055(6) 0.040(6) 0.058(6) -0.023(5) -0.007(5) 0.005(5)

loop_
_geom_bond_atom_site_label_1
_geom_bond_atom_site_label_2
_geom_bond_distance
_geom_bond_site_symmetry_2
_geom_bond_publ_flag
Er1 O13 2.279(8) . ?
Er1 O14 2.295(9) . ?
Er1 O12 2.347(8) . ?
Er1 O11 2.414(7) . ?
Er1 N1A 2.417(8) . ?
Er1 N1H 2.425(9) . ?
Er1 N1I 2.434(8) . ?
Er1 N1G 2.471(8) . ?
Er2 O21 2.288(7) . ?
Er2 O22 2.313(7) . ?
Er2 O24 2.319(8) . ?
Er2 N1D 2.394(8) . ?
Er2 N1C 2.417(8) . ?
Er2 N1F 2.429(8) . ?
Er2 O23 2.449(6) . ?
Er2 N1B 2.452(9) . ?
Cu1 C1I 1.914(10) 2_544 ?
Cu1 C1G 1.919(9) . ?
Cu1 C1J 1.947(8) . ?
Cu2 C1B 1.910(10) . ?
Cu2 C1C 1.946(10) . ?
Cu2 NIJ 1.980(10) . ?
Cu3 C1F 1.892(10) . ?
Cu3 C1A 1.912(10) . ?
Cu3 N1E 1.991(11) . ?
Cu4 C1H 1.905(11) . ?
Cu4 C1E 1.909(10) . ?
Cu4 C1D 1.929(10) 2_554 ?
N1A C1A 1.149(10) . ?
N1B C1B 1.146(11) . ?
N1C C1C 1.152(11) 2_445 ?
C1C N1C 1.152(11) 2_455 ?
N1D C1D 1.150(11) . ?
C1D Cu4 1.929(10) 2_544 ?
N1E C1E 1.147(12) 2_554 ?
C1E N1E 1.147(12) 2_544 ?
N1F C1F 1.158(11) 2_445 ?
C1F N1F 1.158(11) 2_455 ?
N1G C1G 1.151(11) . ?
N1H C1H 1.144(11) . ?
N1I C1I 1.169(11) . ?
C1I Cu1 1.914(10) 2_554 ?
NIJ C1J 1.158(11) . ?
O11 C11 1.228(14) . ?
C11 N11 1.310(18) . ?
N11 C11A 1.23(4) . ?
N11 C11B 1.55(4) . ?
O12 C12 1.026(13) . ?
C12 N12 1.216(15) . ?
N12 C12B 1.322(17) . ?
N12 C12' 1.39(4) . ?
N12 C12A 1.57(2) . ?
C12' C12B 1.78(5) . ?
O13 C13 1.141(12) . ?
C13 N13 1.314(12) . ?
N13 C13B 1.363(19) . ?
N13 C13A 1.452(15) . ?
O14 C14 1.029(16) . ?
C14 N14 1.232(17) . ?
N14 C14B 1.459(16) . ?
N14 C14A 1.50(3) . ?
N14 C14' 1.53(3) . ?
O21 C21 1.253(11) . ?
C21 N21 1.276(12) . ?
N21 C21A 1.466(15) . ?
N21 C21B 1.475(12) . ?
O22 C22 1.196(12) . ?
C22 N22 1.331(14) . ?
N22 C22B 1.417(16) . ?
N22 C22A 1.465(14) . ?
O23 C23 1.249(12) . ?
C23 N23 1.296(13) . ?
N23 C23A 1.412(11) . ?
N23 C23B 1.460(16) . ?
O24 C24' 1.03(3) . ?
O24 C24 1.19(2) . ?
N24 C24 1.22(2) . ?
N24 C2'' 1.37(5) . ?
N24 C24' 1.41(3) . ?
N24 C24B 1.46(3) . ?
N24 C2"' 1.52(3) . ?
N24 C24A 1.54(4) . ?
